data_2226003
loop_
_publ_author_name
'Fun, Hoong-Kun'
'Hemamalini, Madhukar'
'Siddaraju, B. P.'
'Yathirajan, H. S.'
'Narayana, B.'

_publ_section_title
;
 Bis[4-(4-chlorophenyl)-4-hydroxypiperidinium] dipicrate dimethyl
 sulfoxide solvate
;
_journal_coeditor_code TK2662
_journal_issue 5
_journal_name_full 'Acta Crystallographica Section E'
_journal_page_first o1212
_journal_page_last o1213
_journal_paper_doi 10.1107/S1600536810015187
_journal_volume 66
_journal_year 2010
_chemical_formula_iupac '2C11 H15 Cl N O +, 2C6 H2 N3 O7 -, C2 H6 O S'
_chemical_formula_moiety '2(C11 H15 Cl N O +), 2(C6 H2 N3 O7 -), C2 H6 O S'
_chemical_formula_sum 'C36 H40 Cl2 N8 O17 S'
_chemical_formula_weight 959.72
_chemical_name_systematic
;
Bis[4-(4-chlorophenyl)-4-hydroxypiperidinium] dipicrate dimethyl sulfoxide
solvate
;
_space_group_IT_number 4
_symmetry_cell_setting monoclinic
_symmetry_space_group_name_Hall 'P 2yb'
_symmetry_space_group_name_H-M 'P 1 21 1'
_atom_sites_solution_hydrogens geom
_atom_sites_solution_primary direct
_atom_sites_solution_secondary difmap
_audit_creation_method SHELXL-97
_cell_angle_alpha 90.00
_cell_angle_beta 98.4300(10)
_cell_angle_gamma 90.00
_cell_formula_units_Z 2
_cell_length_a 8.9207(4)
_cell_length_b 18.1230(9)
_cell_length_c 12.9886(6)
_cell_measurement_reflns_used 9240
_cell_measurement_temperature 100.00(10)
_cell_measurement_theta_max 34.74
_cell_measurement_theta_min 2.57
_cell_volume 2077.18(17)
_computing_cell_refinement 'SAINT (Bruker, 2009)'
_computing_data_collection 'APEX2 (Bruker, 2009)'
_computing_data_reduction 'SAINT (Bruker, 2009)'
_computing_molecular_graphics 'SHELXTL (Sheldrick, 2008)'
_computing_publication_material 'SHELXTL (Sheldrick, 2008) and PLATON (Spek, 2009)'
_computing_structure_refinement 'SHELXTL (Sheldrick, 2008)'
_computing_structure_solution 'SHELXTL (Sheldrick, 2008)'
_diffrn_ambient_temperature 100.00(10)
_diffrn_measured_fraction_theta_full 0.984
_diffrn_measured_fraction_theta_max 0.984
_diffrn_measurement_device_type
;
Bruker APEX DUO CCD area-detector diffractometer
;
_diffrn_measurement_method '\f and \w scans'
_diffrn_radiation_monochromator graphite
_diffrn_radiation_source 'fine-focus sealed tube'
_diffrn_radiation_type MoK\a
_diffrn_radiation_wavelength 0.71073
_diffrn_reflns_av_R_equivalents 0.0285
_diffrn_reflns_av_sigmaI/netI 0.0482
_diffrn_reflns_limit_h_max 11
_diffrn_reflns_limit_h_min -13
_diffrn_reflns_limit_k_max 28
_diffrn_reflns_limit_k_min -25
_diffrn_reflns_limit_l_max 20
_diffrn_reflns_limit_l_min -20
_diffrn_reflns_number 25314
_diffrn_reflns_theta_full 34.00
_diffrn_reflns_theta_max 34.00
_diffrn_reflns_theta_min 2.31
_diffrn_standards_number 0
_exptl_absorpt_coefficient_mu 0.292
_exptl_absorpt_correction_T_max 0.9542
_exptl_absorpt_correction_T_min 0.8930
_exptl_absorpt_correction_type multi-scan
_exptl_absorpt_process_details '(SADABS; Bruker, 2009)'
_exptl_crystal_colour yellow
_exptl_crystal_density_diffrn 1.533
_exptl_crystal_density_method 'not measured'
_exptl_crystal_description block
_exptl_crystal_F_000 996
_exptl_crystal_size_max 0.40
_exptl_crystal_size_mid 0.32
_exptl_crystal_size_min 0.16
_refine_diff_density_max 0.829
_refine_diff_density_min -0.881
_refine_ls_extinction_method none
_refine_ls_goodness_of_fit_ref 1.105
_refine_ls_hydrogen_treatment constr
_refine_ls_matrix_type full
_refine_ls_number_parameters 582
_refine_ls_number_reflns 15185
_refine_ls_number_restraints 1
_refine_ls_restrained_S_all 1.105
_refine_ls_R_factor_all 0.0518
_refine_ls_R_factor_gt 0.0410
_refine_ls_shift/su_max_lt 0.001
_refine_ls_shift/su_mean 0.000
_refine_ls_structure_factor_coef Fsqd
_refine_ls_weighting_details 'calc w=1/[\s^2^(Fo^2^)+(0.0893P)^2^] where P=(Fo^2^+2Fc^2^)/3'
_refine_ls_weighting_scheme calc
_refine_ls_wR_factor_gt 0.1148
_refine_ls_wR_factor_ref 0.1402
_reflns_number_gt 13604
_reflns_number_total 15185
_reflns_threshold_expression I>2\s(I)
_cod_data_source_file tk2662.cif
_cod_data_source_block I
_cod_depositor_comments
;
The following automatic conversions were performed:
'_symmetry_cell_setting' value 'Monoclinic' changed to 'monoclinic'
according to '/home/saulius/struct/CIF-dictionaries/cif_core.dic'
dictionary named 'cif_core.dic' version 2.4.1 from 2010-06-29.

Automatic conversion script
Id: cif_fix_enum 1527 2010-12-29 10:47:43Z saulius 
;
_cod_original_sg_symbol_H-M 'P 21'
_cod_database_code 2226003
_cod_database_fobs_code 2226003

loop_
_symmetry_equiv_pos_as_xyz
'x, y, z'
'-x, y+1/2, -z'

loop_
_atom_site_type_symbol
_atom_site_label
_atom_site_fract_x
_atom_site_fract_y
_atom_site_fract_z
_atom_site_U_iso_or_equiv
_atom_site_adp_type
_atom_site_calc_flag
_atom_site_refinement_flags
_atom_site_occupancy
_atom_site_disorder_assembly
_atom_site_disorder_group
Cl Cl1A 0.54080(6) 0.78062(3) 0.70106(3) 0.01956(9) Uani d . 1 . .
O O1A 0.61893(15) 1.07386(8) 0.41761(10) 0.0143(2) Uani d . 1 . .
H H1A 0.6671 1.0721 0.4764 0.021 Uiso calc R 1 . .
N N1A 0.66742(19) 1.05337(9) 0.15938(12) 0.0154(3) Uani d . 1 . .
H H1AB 0.6807 1.0893 0.1137 0.019 Uiso calc R 1 . .
H H1AC 0.6638 1.0100 0.1254 0.019 Uiso calc R 1 . .
C C1A 0.4866(2) 0.89223(11) 0.43262(14) 0.0162(3) Uani d . 1 . .
H H1AA 0.4188 0.8926 0.3710 0.019 Uiso calc R 1 . .
C C2A 0.4670(2) 0.84096(12) 0.51056(15) 0.0175(3) Uani d . 1 . .
H H2AA 0.3869 0.8076 0.5012 0.021 Uiso calc R 1 . .
C C3A 0.5690(2) 0.84107(11) 0.60158(14) 0.0141(3) Uani d . 1 . .
C C4A 0.6917(2) 0.88914(12) 0.61605(14) 0.0176(3) Uani d . 1 . .
H H4AA 0.7609 0.8877 0.6770 0.021 Uiso calc R 1 . .
C C5A 0.7090(2) 0.93908(11) 0.53828(14) 0.0167(3) Uani d . 1 . .
H H5AA 0.7911 0.9712 0.5475 0.020 Uiso calc R 1 . .
C C6A 0.60617(19) 0.94264(11) 0.44600(13) 0.0124(3) Uani d . 1 . .
C C7A 0.62592(19) 1.00352(10) 0.36771(13) 0.0112(3) Uani d . 1 . .
C C8A 0.77725(19) 0.99468(11) 0.32607(14) 0.0139(3) Uani d . 1 . .
H H8AA 0.8595 0.9978 0.3837 0.017 Uiso calc R 1 . .
H H8AB 0.7810 0.9462 0.2949 0.017 Uiso calc R 1 . .
C C9A 0.8002(2) 1.05298(11) 0.24570(14) 0.0154(3) Uani d . 1 . .
H H9AA 0.8103 1.1011 0.2786 0.019 Uiso calc R 1 . .
H H9AB 0.8926 1.0427 0.2172 0.019 Uiso calc R 1 . .
C C10A 0.5206(2) 1.06552(12) 0.19942(14) 0.0154(3) Uani d . 1 . .
H H10A 0.4379 1.0655 0.1419 0.018 Uiso calc R 1 . .
H H10B 0.5221 1.1130 0.2339 0.018 Uiso calc R 1 . .
C C11A 0.4964(2) 1.00446(11) 0.27584(13) 0.0138(3) Uani d . 1 . .
H H11A 0.4916 0.9572 0.2405 0.017 Uiso calc R 1 . .
H H11B 0.4008 1.0122 0.3015 0.017 Uiso calc R 1 . .
Cl Cl1B 0.08958(5) 0.91889(3) 0.68165(4) 0.02007(9) Uani d . 1 . .
O O1B 0.13549(15) 0.60441(8) 0.41992(10) 0.0136(2) Uani d . 1 . .
H H1B 0.0543 0.5928 0.4378 0.020 Uiso calc R 1 . .
N N1B 0.14188(19) 0.62391(10) 0.15802(12) 0.0149(3) Uani d . 1 . .
H H1BB 0.1508 0.5882 0.1111 0.018 Uiso calc R 1 . .
H H1BC 0.1357 0.6675 0.1245 0.018 Uiso calc R 1 . .
C C1B 0.1208(2) 0.72111(11) 0.55239(14) 0.0171(3) Uani d . 1 . .
H H1BA 0.1357 0.6727 0.5755 0.020 Uiso calc R 1 . .
C C2B 0.1142(2) 0.77734(12) 0.62472(14) 0.0179(3) Uani d . 1 . .
H H2BA 0.1244 0.7667 0.6954 0.022 Uiso calc R 1 . .
C C3B 0.0925(2) 0.84893(11) 0.59017(14) 0.0149(3) Uani d . 1 . .
C C4B 0.0750(2) 0.86606(11) 0.48428(14) 0.0161(3) Uani d . 1 . .
H H4BA 0.0601 0.9146 0.4617 0.019 Uiso calc R 1 . .
C C5B 0.0803(2) 0.80906(11) 0.41349(14) 0.0148(3) Uani d . 1 . .
H H5BA 0.0669 0.8197 0.3427 0.018 Uiso calc R 1 . .
C C6B 0.10545(19) 0.73598(10) 0.44641(13) 0.0118(3) Uani d . 1 . .
C C7B 0.12034(19) 0.67426(10) 0.36860(13) 0.0117(3) Uani d . 1 . .
C C8B 0.2656(2) 0.68375(11) 0.31946(14) 0.0141(3) Uani d . 1 . .
H H8BA 0.2647 0.7318 0.2864 0.017 Uiso calc R 1 . .
H H8BB 0.3529 0.6817 0.3735 0.017 Uiso calc R 1 . .
C C9B 0.2793(2) 0.62363(11) 0.23875(15) 0.0160(3) Uani d . 1 . .
H H9BA 0.3688 0.6323 0.2062 0.019 Uiso calc R 1 . .
H H9BB 0.2898 0.5758 0.2727 0.019 Uiso calc R 1 . .
C C10B 0.0000(2) 0.61169(11) 0.20400(14) 0.0147(3) Uani d . 1 . .
H H10C 0.0040 0.5639 0.2380 0.018 Uiso calc R 1 . .
H H10D -0.0866 0.6120 0.1493 0.018 Uiso calc R 1 . .
C C11B -0.0179(2) 0.67201(11) 0.28259(14) 0.0133(3) Uani d . 1 . .
H H11C -0.1088 0.6630 0.3135 0.016 Uiso calc R 1 . .
H H11D -0.0290 0.7194 0.2474 0.016 Uiso calc R 1 . .
O O2A 0.61771(16) 0.91428(8) 0.08706(11) 0.0167(2) Uani d . 1 . .
O O3A 0.7941(2) 0.99873(9) -0.01439(12) 0.0238(3) Uani d . 1 . .
O O4A 0.8540(2) 0.95285(9) -0.15570(12) 0.0232(3) Uani d . 1 . .
O O5A 0.9570(2) 0.69858(10) -0.17516(15) 0.0323(4) Uani d . 1 . .
O O6A 0.8761(2) 0.62139(10) -0.06713(16) 0.0306(4) Uani d . 1 . .
O O7A 0.6214(2) 0.71007(10) 0.20625(14) 0.0265(3) Uani d . 1 . .
O O8A 0.47444(18) 0.80551(10) 0.17469(13) 0.0243(3) Uani d . 1 . .
N N2A 0.80695(19) 0.94537(9) -0.07213(12) 0.0148(3) Uani d . 1 . .
N N3A 0.8834(2) 0.68406(10) -0.10369(15) 0.0206(3) Uani d . 1 . .
N N4A 0.57910(18) 0.76640(10) 0.15561(13) 0.0162(3) Uani d . 1 . .
C C12A 0.67605(19) 0.86314(10) 0.04248(13) 0.0125(3) Uani d . 1 . .
C C13A 0.76790(19) 0.87243(10) -0.04033(13) 0.0123(3) Uani d . 1 . .
C C14A 0.8299(2) 0.81494(10) -0.09002(13) 0.0131(3) Uani d . 1 . .
H H14A 0.8853 0.8242 -0.1440 0.016 Uiso calc R 1 . .
C C15A 0.8079(2) 0.74346(11) -0.05797(14) 0.0145(3) Uani d . 1 . .
C C16A 0.7243(2) 0.72826(11) 0.02189(14) 0.0147(3) Uani d . 1 . .
H H16A 0.7119 0.6799 0.0430 0.018 Uiso calc R 1 . .
C C17A 0.66026(19) 0.78560(11) 0.06925(13) 0.0132(3) Uani d . 1 . .
O O2B 0.11214(17) 0.76690(8) 0.09635(11) 0.0175(3) Uani d . 1 . .
O O3B -0.03236(16) 0.88222(9) 0.17146(11) 0.0191(3) Uani d . 1 . .
O O4B 0.1375(2) 0.96634(11) 0.21473(14) 0.0286(4) Uani d . 1 . .
O O5B 0.3832(2) 1.05229(9) -0.07138(16) 0.0295(4) Uani d . 1 . .
O O6B 0.47519(19) 0.97024(9) -0.16764(13) 0.0230(3) Uani d . 1 . .
O O7B 0.3277(2) 0.72048(9) -0.15469(13) 0.0277(4) Uani d . 1 . .
O O8B 0.2714(3) 0.67703(10) -0.01198(14) 0.0320(4) Uani d . 1 . .
N N2B 0.08429(17) 0.91522(10) 0.15888(12) 0.0145(3) Uani d . 1 . .
N N3B 0.39467(19) 0.98818(10) -0.10184(13) 0.0170(3) Uani d . 1 . .
N N4B 0.2868(2) 0.72954(10) -0.06939(12) 0.0157(3) Uani d . 1 . .
C C12B 0.17235(19) 0.81592(10) 0.04862(13) 0.0127(3) Uani d . 1 . .
C C13B 0.16278(19) 0.89373(11) 0.07279(13) 0.0123(3) Uani d . 1 . .
C C14B 0.23231(19) 0.94922(11) 0.02524(14) 0.0141(3) Uani d . 1 . .
H H14B 0.2259 0.9979 0.0466 0.017 Uiso calc R 1 . .
C C15B 0.3126(2) 0.93112(10) -0.05568(14) 0.0135(3) Uani d . 1 . .
C C16B 0.32577(19) 0.85917(11) -0.08763(13) 0.0135(3) Uani d . 1 . .
H H16B 0.3788 0.8480 -0.1422 0.016 Uiso calc R 1 . .
C C17B 0.2583(2) 0.80354(10) -0.03668(14) 0.0129(3) Uani d . 1 . .
S S1 0.74330(6) 0.56505(3) 0.52501(4) 0.02135(10) Uani d . 1 . .
O O9 0.90638(17) 0.55756(10) 0.50845(13) 0.0231(3) Uani d . 1 . .
C C18 0.7073(3) 0.66185(18) 0.5327(3) 0.0446(8) Uani d . 1 . .
H H18A 0.7794 0.6834 0.5865 0.067 Uiso calc R 1 . .
H H18B 0.6067 0.6694 0.5486 0.067 Uiso calc R 1 . .
H H18C 0.7166 0.6847 0.4672 0.067 Uiso calc R 1 . .
C C19 0.6293(2) 0.54900(15) 0.40268(18) 0.0258(4) Uani d . 1 . .
H H19A 0.6479 0.5001 0.3791 0.039 Uiso calc R 1 . .
H H19B 0.6544 0.5844 0.3529 0.039 Uiso calc R 1 . .
H H19C 0.5243 0.5539 0.4101 0.039 Uiso calc R 1 . .

loop_
_atom_site_aniso_label
_atom_site_aniso_U_11
_atom_site_aniso_U_22
_atom_site_aniso_U_33
_atom_site_aniso_U_12
_atom_site_aniso_U_13
_atom_site_aniso_U_23
Cl1A 0.0259(2) 0.0181(2) 0.01581(17) -0.00290(17) 0.00703(15) 0.00415(16)
O1A 0.0171(5) 0.0120(6) 0.0136(5) -0.0012(4) 0.0020(4) -0.0027(4)
N1A 0.0225(7) 0.0125(7) 0.0123(6) -0.0006(5) 0.0061(5) 0.0002(5)
C1A 0.0156(7) 0.0174(8) 0.0153(7) -0.0051(6) 0.0016(6) 0.0013(6)
C2A 0.0166(7) 0.0186(9) 0.0172(7) -0.0067(6) 0.0023(6) 0.0021(6)
C3A 0.0172(7) 0.0135(8) 0.0124(6) -0.0003(6) 0.0050(5) 0.0022(6)
C4A 0.0206(7) 0.0175(9) 0.0139(7) -0.0032(6) -0.0008(6) 0.0015(6)
C5A 0.0171(7) 0.0152(8) 0.0167(7) -0.0053(6) -0.0006(6) 0.0019(6)
C6A 0.0132(6) 0.0120(7) 0.0125(6) -0.0017(5) 0.0033(5) -0.0002(6)
C7A 0.0123(6) 0.0090(7) 0.0123(6) -0.0007(5) 0.0023(5) -0.0013(5)
C8A 0.0144(7) 0.0126(8) 0.0154(7) 0.0006(6) 0.0044(5) 0.0013(6)
C9A 0.0163(7) 0.0142(8) 0.0170(7) -0.0014(6) 0.0065(6) -0.0006(6)
C10A 0.0186(7) 0.0140(8) 0.0137(7) 0.0006(6) 0.0031(6) 0.0011(6)
C11A 0.0147(6) 0.0145(8) 0.0121(6) -0.0021(6) 0.0016(5) -0.0006(6)
Cl1B 0.02299(19) 0.0197(2) 0.01767(18) 0.00048(16) 0.00359(15) -0.00778(16)
O1B 0.0165(5) 0.0100(6) 0.0146(5) 0.0016(4) 0.0036(4) 0.0029(4)
N1B 0.0226(7) 0.0115(7) 0.0120(6) -0.0004(5) 0.0069(5) -0.0014(5)
C1B 0.0264(8) 0.0142(8) 0.0107(6) 0.0005(6) 0.0032(6) 0.0010(6)
C2B 0.0252(8) 0.0173(9) 0.0118(7) 0.0010(7) 0.0043(6) -0.0001(6)
C3B 0.0157(7) 0.0147(8) 0.0146(7) -0.0004(6) 0.0030(5) -0.0041(6)
C4B 0.0197(7) 0.0131(8) 0.0153(7) 0.0027(6) 0.0015(6) -0.0001(6)
C5B 0.0195(7) 0.0133(8) 0.0116(6) 0.0029(6) 0.0018(6) 0.0011(6)
C6B 0.0131(6) 0.0113(7) 0.0109(6) 0.0006(5) 0.0020(5) 0.0003(5)
C7B 0.0144(6) 0.0096(7) 0.0112(6) 0.0003(5) 0.0026(5) 0.0012(5)
C8B 0.0143(6) 0.0129(8) 0.0158(7) -0.0001(6) 0.0051(6) -0.0005(6)
C9B 0.0176(7) 0.0151(8) 0.0170(7) 0.0005(6) 0.0079(6) -0.0010(6)
C10B 0.0177(7) 0.0141(8) 0.0123(6) -0.0020(6) 0.0026(5) -0.0003(6)
C11B 0.0141(7) 0.0118(8) 0.0138(7) 0.0000(6) 0.0011(5) -0.0005(6)
O2A 0.0194(6) 0.0141(6) 0.0181(6) -0.0003(5) 0.0073(5) -0.0033(5)
O3A 0.0447(9) 0.0107(7) 0.0189(6) -0.0030(6) 0.0144(6) -0.0030(5)
O4A 0.0412(9) 0.0140(7) 0.0179(6) -0.0003(6) 0.0166(6) 0.0008(5)
O5A 0.0469(11) 0.0186(8) 0.0383(9) 0.0048(7) 0.0293(9) 0.0016(7)
O6A 0.0434(10) 0.0113(7) 0.0423(10) 0.0027(7) 0.0233(8) 0.0029(7)
O7A 0.0287(7) 0.0238(8) 0.0286(8) 0.0038(6) 0.0097(6) 0.0132(6)
O8A 0.0204(6) 0.0275(8) 0.0269(7) 0.0030(6) 0.0104(6) 0.0050(6)
N2A 0.0209(7) 0.0109(7) 0.0129(6) 0.0001(5) 0.0040(5) 0.0013(5)
N3A 0.0262(8) 0.0112(8) 0.0273(8) 0.0017(6) 0.0134(7) 0.0002(6)
N4A 0.0150(6) 0.0165(8) 0.0172(7) -0.0035(5) 0.0030(5) 0.0021(5)
C12A 0.0131(6) 0.0126(8) 0.0119(6) -0.0006(5) 0.0017(5) -0.0007(6)
C13A 0.0160(7) 0.0082(7) 0.0126(6) 0.0006(5) 0.0021(5) 0.0008(5)
C14A 0.0160(7) 0.0121(8) 0.0117(6) 0.0000(6) 0.0036(5) 0.0000(6)
C15A 0.0174(7) 0.0098(8) 0.0169(7) 0.0007(6) 0.0047(6) -0.0012(6)
C16A 0.0154(7) 0.0111(8) 0.0178(7) -0.0008(6) 0.0034(6) 0.0019(6)
C17A 0.0135(6) 0.0128(8) 0.0136(6) -0.0008(6) 0.0028(5) 0.0019(6)
O2B 0.0205(6) 0.0141(7) 0.0196(6) 0.0002(5) 0.0090(5) 0.0018(5)
O3B 0.0157(5) 0.0243(8) 0.0185(6) -0.0011(5) 0.0065(5) -0.0018(5)
O4B 0.0245(7) 0.0317(10) 0.0308(8) -0.0068(6) 0.0081(6) -0.0191(7)
O5B 0.0408(9) 0.0094(7) 0.0430(10) -0.0026(6) 0.0213(8) -0.0013(6)
O6B 0.0284(7) 0.0187(7) 0.0247(7) -0.0026(6) 0.0131(6) 0.0006(6)
O7B 0.0472(10) 0.0157(7) 0.0261(7) -0.0023(7) 0.0250(7) -0.0028(6)
O8B 0.0656(13) 0.0120(7) 0.0245(7) 0.0037(7) 0.0269(8) 0.0035(6)
N2B 0.0133(6) 0.0169(8) 0.0133(6) 0.0024(5) 0.0014(5) -0.0020(6)
N3B 0.0186(6) 0.0126(7) 0.0208(7) -0.0013(5) 0.0058(5) 0.0025(6)
N4B 0.0240(7) 0.0115(7) 0.0122(6) -0.0007(5) 0.0050(5) 0.0003(5)
C12B 0.0139(6) 0.0122(8) 0.0119(6) 0.0006(5) 0.0016(5) -0.0004(6)
C13B 0.0121(6) 0.0128(7) 0.0123(6) 0.0015(5) 0.0025(5) -0.0007(6)
C14B 0.0136(6) 0.0121(8) 0.0167(7) 0.0010(5) 0.0022(6) 0.0003(6)
C15B 0.0144(6) 0.0106(8) 0.0157(7) -0.0005(5) 0.0032(5) 0.0015(6)
C16B 0.0152(7) 0.0125(8) 0.0128(7) 0.0005(6) 0.0024(5) 0.0013(6)
C17B 0.0165(7) 0.0097(7) 0.0130(7) 0.0010(6) 0.0035(5) -0.0004(5)
S1 0.01909(19) 0.0257(3) 0.0210(2) -0.00352(17) 0.00883(16) 0.00180(18)
O9 0.0174(6) 0.0231(8) 0.0303(7) -0.0003(5) 0.0083(5) 0.0068(6)
C18 0.0301(12) 0.0316(15) 0.077(2) -0.0032(10) 0.0228(13) -0.0224(15)
C19 0.0195(8) 0.0338(13) 0.0250(9) 0.0008(8) 0.0064(7) 0.0009(8)

loop_
_atom_type_symbol
_atom_type_description
_atom_type_scat_dispersion_real
_atom_type_scat_dispersion_imag
_atom_type_scat_source
C C 0.0033 0.0016 'International Tables Vol C Tables 4.2.6.8 and 6.1.1.4'
H H 0.0000 0.0000 'International Tables Vol C Tables 4.2.6.8 and 6.1.1.4'
N N 0.0061 0.0033 'International Tables Vol C Tables 4.2.6.8 and 6.1.1.4'
O O 0.0106 0.0060 'International Tables Vol C Tables 4.2.6.8 and 6.1.1.4'
Cl Cl 0.1484 0.1585 'International Tables Vol C Tables 4.2.6.8 and 6.1.1.4'
S S 0.1246 0.1234 'International Tables Vol C Tables 4.2.6.8 and 6.1.1.4'

loop_
_geom_angle_atom_site_label_1
_geom_angle_atom_site_label_2
_geom_angle_atom_site_label_3
_geom_angle_site_symmetry_1
_geom_angle_site_symmetry_3
_geom_angle
_geom_angle_publ_flag
C7A O1A H1A . . 109.5 ?
C10A N1A C9A . . 112.02(14) ?
C10A N1A H1AB . . 109.2 ?
C9A N1A H1AB . . 109.2 ?
C10A N1A H1AC . . 109.2 ?
C9A N1A H1AC . . 109.2 ?
H1AB N1A H1AC . . 107.9 ?
C6A C1A C2A . . 121.15(17) ?
C6A C1A H1AA . . 119.4 ?
C2A C1A H1AA . . 119.4 ?
C3A C2A C1A . . 118.65(17) ?
C3A C2A H2AA . . 120.7 ?
C1A C2A H2AA . . 120.7 ?
C2A C3A C4A . . 121.56(17) ?
C2A C3A Cl1A . . 119.02(14) ?
C4A C3A Cl1A . . 119.41(14) ?
C5A C4A C3A . . 118.80(17) ?
C5A C4A H4AA . . 120.6 ?
C3A C4A H4AA . . 120.6 ?
C4A C5A C6A . . 121.80(17) ?
C4A C5A H5AA . . 119.1 ?
C6A C5A H5AA . . 119.1 ?
C1A C6A C5A . . 117.99(16) ?
C1A C6A C7A . . 123.39(16) ?
C5A C6A C7A . . 118.56(16) ?
O1A C7A C6A . . 108.89(13) ?
O1A C7A C8A . . 110.52(14) ?
C6A C7A C8A . . 110.63(14) ?
O1A C7A C11A . . 105.28(14) ?
C6A C7A C11A . . 112.23(14) ?
C8A C7A C11A . . 109.16(14) ?
C9A C8A C7A . . 112.54(15) ?
C9A C8A H8AA . . 109.1 ?
C7A C8A H8AA . . 109.1 ?
C9A C8A H8AB . . 109.1 ?
C7A C8A H8AB . . 109.1 ?
H8AA C8A H8AB . . 107.8 ?
N1A C9A C8A . . 110.14(15) ?
N1A C9A H9AA . . 109.6 ?
C8A C9A H9AA . . 109.6 ?
N1A C9A H9AB . . 109.6 ?
C8A C9A H9AB . . 109.6 ?
H9AA C9A H9AB . . 108.1 ?
N1A C10A C11A . . 109.57(16) ?
N1A C10A H10A . . 109.8 ?
C11A C10A H10A . . 109.8 ?
N1A C10A H10B . . 109.8 ?
C11A C10A H10B . . 109.8 ?
H10A C10A H10B . . 108.2 ?
C10A C11A C7A . . 110.63(15) ?
C10A C11A H11A . . 109.5 ?
C7A C11A H11A . . 109.5 ?
C10A C11A H11B . . 109.5 ?
C7A C11A H11B . . 109.5 ?
H11A C11A H11B . . 108.1 ?
C7B O1B H1B . . 109.5 ?
C9B N1B C10B . . 112.08(14) ?
C9B N1B H1BB . . 109.2 ?
C10B N1B H1BB . . 109.2 ?
C9B N1B H1BC . . 109.2 ?
C10B N1B H1BC . . 109.2 ?
H1BB N1B H1BC . . 107.9 ?
C6B C1B C2B . . 121.22(18) ?
C6B C1B H1BA . . 119.4 ?
C2B C1B H1BA . . 119.4 ?
C3B C2B C1B . . 119.16(17) ?
C3B C2B H2BA . . 120.4 ?
C1B C2B H2BA . . 120.4 ?
C2B C3B C4B . . 121.36(17) ?
C2B C3B Cl1B . . 118.64(14) ?
C4B C3B Cl1B . . 119.99(15) ?
C5B C4B C3B . . 118.51(18) ?
C5B C4B H4BA . . 120.7 ?
C3B C4B H4BA . . 120.7 ?
C4B C5B C6B . . 121.41(16) ?
C4B C5B H5BA . . 119.3 ?
C6B C5B H5BA . . 119.3 ?
C1B C6B C5B . . 118.31(17) ?
C1B C6B C7B . . 120.55(16) ?
C5B C6B C7B . . 121.12(15) ?
O1B C7B C6B . . 110.62(14) ?
O1B C7B C8B . . 105.39(14) ?
C6B C7B C8B . . 110.72(14) ?
O1B C7B C11B . . 109.05(14) ?
C6B C7B C11B . . 111.22(14) ?
C8B C7B C11B . . 109.66(14) ?
C9B C8B C7B . . 111.24(15) ?
C9B C8B H8BA . . 109.4 ?
C7B C8B H8BA . . 109.4 ?
C9B C8B H8BB . . 109.4 ?
C7B C8B H8BB . . 109.4 ?
H8BA C8B H8BB . . 108.0 ?
N1B C9B C8B . . 109.85(15) ?
N1B C9B H9BA . . 109.7 ?
C8B C9B H9BA . . 109.7 ?
N1B C9B H9BB . . 109.7 ?
C8B C9B H9BB . . 109.7 ?
H9BA C9B H9BB . . 108.2 ?
N1B C10B C11B . . 109.90(15) ?
N1B C10B H10C . . 109.7 ?
C11B C10B H10C . . 109.7 ?
N1B C10B H10D . . 109.7 ?
C11B C10B H10D . . 109.7 ?
H10C C10B H10D . . 108.2 ?
C10B C11B C7B . . 110.79(15) ?
C10B C11B H11C . . 109.5 ?
C7B C11B H11C . . 109.5 ?
C10B C11B H11D . . 109.5 ?
C7B C11B H11D . . 109.5 ?
H11C C11B H11D . . 108.1 ?
O4A N2A O3A . . 121.54(17) ?
O4A N2A C13A . . 118.85(16) ?
O3A N2A C13A . . 119.60(15) ?
O6A N3A O5A . . 123.05(19) ?
O6A N3A C15A . . 118.24(17) ?
O5A N3A C15A . . 118.66(18) ?
O8A N4A O7A . . 123.30(17) ?
O8A N4A C17A . . 119.63(17) ?
O7A N4A C17A . . 117.07(17) ?
O2A C12A C13A . . 125.20(17) ?
O2A C12A C17A . . 122.95(16) ?
C13A C12A C17A . . 111.85(15) ?
C14A C13A N2A . . 115.26(15) ?
C14A C13A C12A . . 124.41(17) ?
N2A C13A C12A . . 120.24(16) ?
C13A C14A C15A . . 118.76(16) ?
C13A C14A H14A . . 120.6 ?
C15A C14A H14A . . 120.6 ?
C14A C15A C16A . . 121.66(17) ?
C14A C15A N3A . . 118.66(16) ?
C16A C15A N3A . . 119.52(17) ?
C17A C16A C15A . . 119.20(17) ?
C17A C16A H16A . . 120.4 ?
C15A C16A H16A . . 120.4 ?
C16A C17A C12A . . 124.09(16) ?
C16A C17A N4A . . 116.64(17) ?
C12A C17A N4A . . 119.17(16) ?
O4B N2B O3B . . 123.28(17) ?
O4B N2B C13B . . 117.86(16) ?
O3B N2B C13B . . 118.85(16) ?
O5B N3B O6B . . 123.47(18) ?
O5B N3B C15B . . 117.93(17) ?
O6B N3B C15B . . 118.58(17) ?
O7B N4B O8B . . 121.23(18) ?
O7B N4B C17B . . 118.65(16) ?
O8B N4B C17B . . 120.11(15) ?
O2B C12B C13B . . 122.76(16) ?
O2B C12B C17B . . 125.56(17) ?
C13B C12B C17B . . 111.68(15) ?
C14B C13B C12B . . 124.71(16) ?
C14B C13B N2B . . 116.66(17) ?
C12B C13B N2B . . 118.45(16) ?
C13B C14B C15B . . 118.81(17) ?
C13B C14B H14B . . 120.6 ?
C15B C14B H14B . . 120.6 ?
C16B C15B C14B . . 121.65(17) ?
C16B C15B N3B . . 118.75(16) ?
C14B C15B N3B . . 119.41(17) ?
C15B C16B C17B . . 118.73(16) ?
C15B C16B H16B . . 120.6 ?
C17B C16B H16B . . 120.6 ?
C16B C17B N4B . . 115.28(15) ?
C16B C17B C12B . . 124.34(17) ?
N4B C17B C12B . . 120.27(16) ?
O9 S1 C19 . . 107.14(10) ?
O9 S1 C18 . . 106.33(12) ?
C19 S1 C18 . . 97.27(15) ?
S1 C18 H18A . . 109.5 ?
S1 C18 H18B . . 109.5 ?
H18A C18 H18B . . 109.5 ?
S1 C18 H18C . . 109.5 ?
H18A C18 H18C . . 109.5 ?
H18B C18 H18C . . 109.5 ?
S1 C19 H19A . . 109.5 ?
S1 C19 H19B . . 109.5 ?
H19A C19 H19B . . 109.5 ?
S1 C19 H19C . . 109.5 ?
H19A C19 H19C . . 109.5 ?
H19B C19 H19C . . 109.5 ?

loop_
_geom_bond_atom_site_label_1
_geom_bond_atom_site_label_2
_geom_bond_site_symmetry_2
_geom_bond_distance
_geom_bond_publ_flag
Cl1A C3A . 1.7402(18) ?
O1A C7A . 1.436(2) ?
O1A H1A . 0.8200 ?
N1A C10A . 1.495(2) ?
N1A C9A . 1.507(2) ?
N1A H1AB . 0.9000 ?
N1A H1AC . 0.9000 ?
C1A C6A . 1.396(2) ?
C1A C2A . 1.404(3) ?
C1A H1AA . 0.9300 ?
C2A C3A . 1.383(3) ?
C2A H2AA . 0.9300 ?
C3A C4A . 1.390(3) ?
C4A C5A . 1.382(3) ?
C4A H4AA . 0.9300 ?
C5A C6A . 1.400(2) ?
C5A H5AA . 0.9300 ?
C6A C7A . 1.528(2) ?
C7A C8A . 1.534(2) ?
C7A C11A . 1.535(2) ?
C8A C9A . 1.520(3) ?
C8A H8AA . 0.9700 ?
C8A H8AB . 0.9700 ?
C9A H9AA . 0.9700 ?
C9A H9AB . 0.9700 ?
C10A C11A . 1.523(3) ?
C10A H10A . 0.9700 ?
C10A H10B . 0.9700 ?
C11A H11A . 0.9700 ?
C11A H11B . 0.9700 ?
Cl1B C3B . 1.7405(19) ?
O1B C7B . 1.428(2) ?
O1B H1B . 0.8200 ?
N1B C9B . 1.492(3) ?
N1B C10B . 1.493(2) ?
N1B H1BB . 0.9000 ?
N1B H1BC . 0.9000 ?
C1B C6B . 1.390(2) ?
C1B C2B . 1.393(3) ?
C1B H1BA . 0.9300 ?
C2B C3B . 1.377(3) ?
C2B H2BA . 0.9300 ?
C3B C4B . 1.396(3) ?
C4B C5B . 1.388(3) ?
C4B H4BA . 0.9300 ?
C5B C6B . 1.400(3) ?
C5B H5BA . 0.9300 ?
C6B C7B . 1.526(2) ?
C7B C8B . 1.536(2) ?
C7B C11B . 1.538(2) ?
C8B C9B . 1.529(3) ?
C8B H8BA . 0.9700 ?
C8B H8BB . 0.9700 ?
C9B H9BA . 0.9700 ?
C9B H9BB . 0.9700 ?
C10B C11B . 1.520(3) ?
C10B H10C . 0.9700 ?
C10B H10D . 0.9700 ?
C11B H11C . 0.9700 ?
C11B H11D . 0.9700 ?
O2A C12A . 1.246(2) ?
O3A N2A . 1.239(2) ?
O4A N2A . 1.227(2) ?
O5A N3A . 1.241(2) ?
O6A N3A . 1.236(2) ?
O7A N4A . 1.243(2) ?
O8A N4A . 1.226(2) ?
N2A C13A . 1.443(3) ?
N3A C15A . 1.443(3) ?
N4A C17A . 1.463(2) ?
C12A C13A . 1.454(2) ?
C12A C17A . 1.459(3) ?
C13A C14A . 1.383(3) ?
C14A C15A . 1.383(3) ?
C14A H14A . 0.9300 ?
C15A C16A . 1.391(3) ?
C16A C17A . 1.374(3) ?
C16A H16A . 0.9300 ?
O2B C12B . 1.249(2) ?
O3B N2B . 1.232(2) ?
O4B N2B . 1.228(2) ?
O5B N3B . 1.236(2) ?
O6B N3B . 1.238(2) ?
O7B N4B . 1.227(2) ?
O8B N4B . 1.229(2) ?
N2B C13B . 1.457(2) ?
N3B C15B . 1.447(2) ?
N4B C17B . 1.441(3) ?
C12B C13B . 1.450(3) ?
C12B C17B . 1.454(2) ?
C13B C14B . 1.375(3) ?
C14B C15B . 1.395(3) ?
C14B H14B . 0.9300 ?
C15B C16B . 1.379(3) ?
C16B C17B . 1.391(3) ?
C16B H16B . 0.9300 ?
S1 O9 . 1.5076(16) ?
S1 C19 . 1.780(2) ?
S1 C18 . 1.789(3) ?
C18 H18A . 0.9600 ?
C18 H18B . 0.9600 ?
C18 H18C . 0.9600 ?
C19 H19A . 0.9600 ?
C19 H19B . 0.9600 ?
C19 H19C . 0.9600 ?

loop_
_geom_hbond_atom_site_label_D
_geom_hbond_atom_site_label_H
_geom_hbond_atom_site_label_A
_geom_hbond_site_symmetry_A
_geom_hbond_distance_DH
_geom_hbond_distance_HA
_geom_hbond_distance_DA
_geom_hbond_angle_DHA
_geom_hbond_publ_flag
N1A H1AB O7B 2_655 0.90 2.44 3.030(2) 123 yes
N1A H1AB O8B 2_655 0.90 2.15 3.048(2) 176 yes
O1A H1A O1B 2_656 0.82 2.14 2.8642(19) 148 yes
O1B H1B O9 1_455 0.82 1.83 2.629(2) 165 yes
N1A H1AC O2A . 0.90 1.83 2.704(2) 162 yes
N1A H1AC O3A . 0.90 2.30 2.846(2) 119 yes
N1B H1BB O3A 2_645 0.90 2.15 3.044(2) 171 yes
N1B H1BB O4A 2_645 0.90 2.52 3.101(2) 123 yes
N1B H1BC O2B . 0.90 1.84 2.714(2) 162 yes
C4A H4AA O4A 1_556 0.93 2.51 3.311(2) 145 yes
C5A H5AA O1B 2_656 0.93 2.52 3.313(2) 143 yes
C8A H8AA O9 2_756 0.97 2.58 3.479(2) 155 yes
C9A H9AB O4B 1_655 0.97 2.59 3.469(3) 151 yes
C11A H11A O2A . 0.97 2.55 3.261(2) 130 yes
C11A H11B O4B . 0.97 2.59 3.258(3) 126 yes
C2B H2BA O7B 1_556 0.93 2.60 3.361(3) 140 yes
C14B H14B O6A 2_655 0.93 2.45 3.335(3) 160 yes
C5B H5BA O3B . 0.93 2.54 3.424(2) 160 yes
C16A H16A O5B 2_645 0.93 2.51 3.418(3) 166 yes

loop_
_geom_torsion_atom_site_label_1
_geom_torsion_atom_site_label_2
_geom_torsion_atom_site_label_3
_geom_torsion_atom_site_label_4
_geom_torsion_site_symmetry_1
_geom_torsion_site_symmetry_2
_geom_torsion_site_symmetry_3
_geom_torsion_site_symmetry_4
_geom_torsion
_geom_torsion_publ_flag
C6A C1A C2A C3A . . . . -0.1(3) ?
C1A C2A C3A C4A . . . . -1.7(3) ?
C1A C2A C3A Cl1A . . . . 177.09(15) ?
C2A C3A C4A C5A . . . . 1.7(3) ?
Cl1A C3A C4A C5A . . . . -177.14(16) ?
C3A C4A C5A C6A . . . . 0.3(3) ?
C2A C1A C6A C5A . . . . 2.0(3) ?
C2A C1A C6A C7A . . . . -175.00(18) ?
C4A C5A C6A C1A . . . . -2.1(3) ?
C4A C5A C6A C7A . . . . 175.07(18) ?
C1A C6A C7A O1A . . . . 118.45(19) ?
C5A C6A C7A O1A . . . . -58.5(2) ?
C1A C6A C7A C8A . . . . -119.90(19) ?
C5A C6A C7A C8A . . . . 63.1(2) ?
C1A C6A C7A C11A . . . . 2.3(2) ?
C5A C6A C7A C11A . . . . -174.66(16) ?
O1A C7A C8A C9A . . . . -60.77(19) ?
C6A C7A C8A C9A . . . . 178.54(15) ?
C11A C7A C8A C9A . . . . 54.6(2) ?
C10A N1A C9A C8A . . . . 56.6(2) ?
C7A C8A C9A N1A . . . . -54.3(2) ?
C9A N1A C10A C11A . . . . -59.5(2) ?
N1A C10A C11A C7A . . . . 59.51(19) ?
O1A C7A C11A C10A . . . . 61.98(18) ?
C6A C7A C11A C10A . . . . -179.71(15) ?
C8A C7A C11A C10A . . . . -56.7(2) ?
C6B C1B C2B C3B . . . . -0.2(3) ?
C1B C2B C3B C4B . . . . 0.8(3) ?
C1B C2B C3B Cl1B . . . . -178.29(15) ?
C2B C3B C4B C5B . . . . -0.2(3) ?
Cl1B C3B C4B C5B . . . . 178.96(14) ?
C3B C4B C5B C6B . . . . -1.2(3) ?
C2B C1B C6B C5B . . . . -1.1(3) ?
C2B C1B C6B C7B . . . . 177.12(17) ?
C4B C5B C6B C1B . . . . 1.8(3) ?
C4B C5B C6B C7B . . . . -176.40(16) ?
C1B C6B C7B O1B . . . . 5.6(2) ?
C5B C6B C7B O1B . . . . -176.22(15) ?
C1B C6B C7B C8B . . . . -110.87(19) ?
C5B C6B C7B C8B . . . . 67.3(2) ?
C1B C6B C7B C11B . . . . 126.93(18) ?
C5B C6B C7B C11B . . . . -54.9(2) ?
O1B C7B C8B C9B . . . . 62.18(18) ?
C6B C7B C8B C9B . . . . -178.17(15) ?
C11B C7B C8B C9B . . . . -55.1(2) ?
C10B N1B C9B C8B . . . . -58.6(2) ?
C7B C8B C9B N1B . . . . 56.3(2) ?
C9B N1B C10B C11B . . . . 59.6(2) ?
N1B C10B C11B C7B . . . . -57.6(2) ?
O1B C7B C11B C10B . . . . -59.23(19) ?
C6B C7B C11B C10B . . . . 178.51(14) ?
C8B C7B C11B C10B . . . . 55.7(2) ?
O4A N2A C13A C14A . . . . 19.3(2) ?
O3A N2A C13A C14A . . . . -159.87(18) ?
O4A N2A C13A C12A . . . . -163.82(17) ?
O3A N2A C13A C12A . . . . 17.0(3) ?
O2A C12A C13A C14A . . . . -178.98(18) ?
C17A C12A C13A C14A . . . . 1.6(2) ?
O2A C12A C13A N2A . . . . 4.4(3) ?
C17A C12A C13A N2A . . . . -175.00(15) ?
N2A C13A C14A C15A . . . . 174.83(16) ?
C12A C13A C14A C15A . . . . -1.9(3) ?
C13A C14A C15A C16A . . . . 0.6(3) ?
C13A C14A C15A N3A . . . . -174.74(17) ?
O6A N3A C15A C14A . . . . 172.6(2) ?
O5A N3A C15A C14A . . . . -4.8(3) ?
O6A N3A C15A C16A . . . . -2.9(3) ?
O5A N3A C15A C16A . . . . 179.7(2) ?
C14A C15A C16A C17A . . . . 0.9(3) ?
N3A C15A C16A C17A . . . . 176.16(17) ?
C15A C16A C17A C12A . . . . -1.1(3) ?
C15A C16A C17A N4A . . . . -177.49(16) ?
O2A C12A C17A C16A . . . . -179.49(18) ?
C13A C12A C17A C16A . . . . 0.0(2) ?
O2A C12A C17A N4A . . . . -3.2(3) ?
C13A C12A C17A N4A . . . . 176.24(15) ?
O8A N4A C17A C16A . . . . -151.85(18) ?
O7A N4A C17A C16A . . . . 28.1(2) ?
O8A N4A C17A C12A . . . . 31.6(2) ?
O7A N4A C17A C12A . . . . -148.48(18) ?
O2B C12B C13B C14B . . . . 177.23(18) ?
C17B C12B C13B C14B . . . . -3.2(2) ?
O2B C12B C13B N2B . . . . 2.3(3) ?
C17B C12B C13B N2B . . . . -178.07(14) ?
O4B N2B C13B C14B . . . . -33.8(2) ?
O3B N2B C13B C14B . . . . 145.35(18) ?
O4B N2B C13B C12B . . . . 141.56(19) ?
O3B N2B C13B C12B . . . . -39.3(2) ?
C12B C13B C14B C15B . . . . 3.2(3) ?
N2B C13B C14B C15B . . . . 178.19(15) ?
C13B C14B C15B C16B . . . . -1.1(3) ?
C13B C14B C15B N3B . . . . -175.95(16) ?
O5B N3B C15B C16B . . . . -179.11(19) ?
O6B N3B C15B C16B . . . . -0.8(3) ?
O5B N3B C15B C14B . . . . -4.1(3) ?
O6B N3B C15B C14B . . . . 174.24(18) ?
C14B C15B C16B C17B . . . . -0.7(3) ?
N3B C15B C16B C17B . . . . 174.20(16) ?
C15B C16B C17B N4B . . . . -175.51(16) ?
C15B C16B C17B C12B . . . . 0.5(3) ?
O7B N4B C17B C16B . . . . -20.3(3) ?
O8B N4B C17B C16B . . . . 159.0(2) ?
O7B N4B C17B C12B . . . . 163.47(18) ?
O8B N4B C17B C12B . . . . -17.2(3) ?
O2B C12B C17B C16B . . . . -179.16(18) ?
C13B C12B C17B C16B . . . . 1.2(2) ?
O2B C12B C17B N4B . . . . -3.3(3) ?
C13B C12B C17B N4B . . . . 177.10(16) ?
